data_7719022
loop_
_publ_author_name
'Bolot'ko, Alena E.'
'Shmelev, Maxim A.'
'Chistyakov, Alexandr S.'
'Voronina, Julia K.'
'Varaksina, Evgeniya A.'
'Gogoleva, Natalia V.'
'Taydakov, Ilya V.'
'Sidorov, Alexey A.'
'Eremenko, Igor L.'

_publ_section_title
;
 Luminescence enhancement by mixing carboxylate
 benzoate-pentafluorobenzoate ligands in polynuclear
 {Eu<sub>2</sub>Zn<sub>2</sub>} and {Tb<sub>2</sub>Zn<sub>2</sub>}
 complexes.
;
_journal_issue 14
_journal_name_full 'Dalton transactions (Cambridge, England : 2003)'
_journal_page_first 5708
_journal_page_last 5720
_journal_paper_doi 10.1039/d4dt03414g
_journal_volume 54
_journal_year 2025
_chemical_formula_moiety 'C94 H66 Eu2 N4 O20 Zn2'
_chemical_formula_sum 'C94 H66 Eu2 N4 O20 Zn2'
_chemical_formula_weight 2006.16
_space_group_crystal_system triclinic
_space_group_IT_number 2
_space_group_name_Hall '-P 1'
_space_group_name_H-M_alt 'P -1'
_atom_sites_solution_hydrogens geom
_atom_sites_solution_primary dual
_audit_creation_date 2024-10-11
_audit_creation_method
;
Olex2 1.5
(compiled 2024.02.16 svn.r378c4104 for OlexSys, GUI svn.r6928)
;
_audit_update_record
;
2024-10-12 deposited with the CCDC.	2025-03-03 downloaded from the CCDC.
;
_cell_angle_alpha 107.083(5)
_cell_angle_beta 111.257(5)
_cell_angle_gamma 98.010(7)
_cell_formula_units_Z 1
_cell_length_a 11.9014(13)
_cell_length_b 13.4139(15)
_cell_length_c 14.6057(15)
_cell_measurement_reflns_used 9863
_cell_measurement_temperature 100.00
_cell_measurement_theta_max 73.23
_cell_measurement_theta_min 3.50
_cell_volume 1996.5(4)
_computing_cell_refinement 'SAINT V8.35A (?, 2016)'
_computing_data_reduction 'SAINT V8.35A (?, 2016)'
_computing_molecular_graphics 'Olex2 1.5 (Dolomanov et al., 2009)'
_computing_publication_material 'Olex2 1.5 (Dolomanov et al., 2009)'
_computing_structure_refinement 'XL  (Sheldrick, 2008)'
_computing_structure_solution 'SHELXT 2014/4 (Sheldrick, 2014)'
_diffrn_ambient_temperature 100.00
_diffrn_measured_fraction_theta_full 0.968
_diffrn_measured_fraction_theta_max 0.966
_diffrn_measurement_device_type 'Bruker APEX-II CCD'
_diffrn_measurement_method '\f and \w scans'
_diffrn_radiation_type CuK\a
_diffrn_radiation_wavelength 1.54178
_diffrn_reflns_av_R_equivalents 0.0942
_diffrn_reflns_av_unetI/netI 0.0961
_diffrn_reflns_Laue_measured_fraction_full 0.968
_diffrn_reflns_Laue_measured_fraction_max 0.966
_diffrn_reflns_limit_h_max 14
_diffrn_reflns_limit_h_min -13
_diffrn_reflns_limit_k_max 16
_diffrn_reflns_limit_k_min -15
_diffrn_reflns_limit_l_max 17
_diffrn_reflns_limit_l_min -17
_diffrn_reflns_number 17827
_diffrn_reflns_point_group_measured_fraction_full 0.968
_diffrn_reflns_point_group_measured_fraction_max 0.966
_diffrn_reflns_theta_full 67.679
_diffrn_reflns_theta_max 68.246
_diffrn_reflns_theta_min 3.499
_diffrn_source_current 1.1
_diffrn_source_power 0.05500000000000001
_diffrn_source_voltage 50.0
_diffrn_standards_number 0
_exptl_absorpt_coefficient_mu 12.414
_exptl_absorpt_correction_T_max 0.1047
_exptl_absorpt_correction_T_min 0.0058
_exptl_absorpt_correction_type multi-scan
_exptl_absorpt_process_details
;
SADABS-2014/5 (Bruker,2014/5) was used for absorption correction.
wR2(int) was 0.1677 before and 0.0962 after correction.
The Ratio of minimum to maximum transmission is 0.0554.
The \l/2 correction factor is 0.00150.
;
_exptl_crystal_colour colourless
_exptl_crystal_colour_primary colourless
_exptl_crystal_density_diffrn 1.669
_exptl_crystal_description block
_exptl_crystal_F_000 1004
_exptl_crystal_size_max 0.12
_exptl_crystal_size_mid 0.1
_exptl_crystal_size_min 0.1
_refine_diff_density_max 2.343
_refine_diff_density_min -1.864
_refine_diff_density_rms 0.205
_refine_ls_extinction_method none
_refine_ls_goodness_of_fit_ref 1.038
_refine_ls_hydrogen_treatment constr
_refine_ls_matrix_type full
_refine_ls_number_parameters 550
_refine_ls_number_reflns 7058
_refine_ls_number_restraints 0
_refine_ls_restrained_S_all 1.038
_refine_ls_R_factor_all 0.0837
_refine_ls_R_factor_gt 0.0782
_refine_ls_shift/su_max 0.000
_refine_ls_shift/su_mean 0.000
_refine_ls_structure_factor_coef Fsqd
_refine_ls_weighting_details 'w=1/[\s^2^(Fo^2^)+(0.1491P)^2^] where P=(Fo^2^+2Fc^2^)/3'
_refine_ls_weighting_scheme calc
_refine_ls_wR_factor_gt 0.1990
_refine_ls_wR_factor_ref 0.2067
_reflns_Friedel_coverage 0.000
_reflns_number_gt 6239
_reflns_number_total 7058
_reflns_threshold_expression 'I > 2\s(I)'
_cod_data_source_file d4dt03414g2.cif
_cod_data_source_block 130
_cod_database_code 7719022
_shelx_shelxl_version_number 2014/7
_shelx_space_group_comment
;
The symmetry employed for this shelxl refinement is uniquely defined
by the following loop, which should always be used as a source of
symmetry information in preference to the above space-group names.
They are only intended as comments.
;
_shelx_estimated_absorpt_t_max 0.370
_shelx_estimated_absorpt_t_min 0.317
_olex2_refinement_description
;
1. Fixed Uiso
 At 1.2 times of:
  All C(H) groups
2.a Aromatic/amide H refined with riding coordinates:
 C38(H38), C3(H3), C6(H6), C7(H7), C10(H10), C41(H41), C17(H17), C36(H36),
 C19(H19), C40(H40), C44(H44), C43(H43), C14(H14), C31(H31), C24(H24), C32(H32),
  C27(H27), C12(H12), C13(H13), C37(H37), C45(H45), C18(H18), C5(H5), C26(H26),
 C34(H34), C4(H4), C28(H28), C20(H20), C21(H21), C33(H33), C35(H35), C25(H25),
 C11(H11)
;
_olex2_submission_special_instructions 'No special instructions were received'

loop_
_space_group_symop_operation_xyz
'x, y, z'
'-x, -y, -z'

loop_
_atom_site_label
_atom_site_type_symbol
_atom_site_fract_x
_atom_site_fract_y
_atom_site_fract_z
_atom_site_U_iso_or_equiv
_atom_site_adp_type
_atom_site_occupancy
_atom_site_site_symmetry_order
_atom_site_calc_flag
_atom_site_refinement_flags_posn
_atom_site_refinement_flags_adp
_atom_site_refinement_flags_occupancy
_atom_site_disorder_assembly
_atom_site_disorder_group
Eu1 Eu 0.54064(3) 0.61034(3) 0.14879(3) 0.03875(19) Uani 1 1 d . . . . .
Zn1 Zn 0.49796(9) 0.66231(8) 0.40276(7) 0.0422(3) Uani 1 1 d . . . . .
O7 O 0.6068(5) 0.8037(4) 0.1862(4) 0.0464(12) Uani 1 1 d . . . . .
O8 O 0.7146(5) 0.7019(4) 0.1287(4) 0.0477(12) Uani 1 1 d . . . . .
O3 O 0.4237(5) 0.4980(4) 0.3366(4) 0.0449(11) Uani 1 1 d . . . . .
O5 O 0.6852(5) 0.6441(5) 0.4787(4) 0.0478(12) Uani 1 1 d . . . . .
O9 O 0.4327(5) 0.5701(4) -0.0350(4) 0.0440(11) Uani 1 1 d . . . . .
O4 O 0.4293(5) 0.4795(4) 0.1818(5) 0.0487(12) Uani 1 1 d . . . . .
O10 O 0.3067(5) 0.4911(4) -0.2032(4) 0.0465(11) Uani 1 1 d . . . . .
O1 O 0.3378(5) 0.6777(4) 0.3018(4) 0.0484(12) Uani 1 1 d . . . . .
O6 O 0.6452(5) 0.6836(4) 0.3364(4) 0.0454(12) Uani 1 1 d . . . . .
N1 N 0.4536(6) 0.6897(5) 0.5336(5) 0.0424(13) Uani 1 1 d . . . . .
O2 O 0.3763(5) 0.6773(5) 0.1633(5) 0.0491(12) Uani 1 1 d . . . . .
N2 N 0.5781(6) 0.8368(5) 0.4872(5) 0.0448(14) Uani 1 1 d . . . . .
C8 C 0.3987(7) 0.4428(6) 0.2412(6) 0.0403(15) Uani 1 1 d . . . . .
C38 C 0.3936(7) 0.7504(7) 0.7062(6) 0.0469(17) Uani 1 1 d . . . . .
H38 H 0.3724 0.7697 0.7646 0.056 Uiso 1 1 calc R U . . .
C3 C 0.0789(8) 0.6096(7) 0.1710(7) 0.0492(17) Uani 1 1 d . . . . .
H3 H 0.1049 0.5879 0.2300 0.059 Uiso 1 1 calc R U . . .
C9 C 0.3310(7) 0.3254(6) 0.1971(6) 0.0436(15) Uani 1 1 d . . . . .
C6 C 0.0002(8) 0.6739(8) 0.0009(7) 0.0546(19) Uani 1 1 d . . . . .
H6 H -0.0272 0.6978 -0.0566 0.066 Uiso 1 1 calc R U . . .
C7 C 0.1287(8) 0.6908(7) 0.0598(7) 0.0528(19) Uani 1 1 d . . . . .
H7 H 0.1885 0.7243 0.0413 0.063 Uiso 1 1 calc R U . . .
C22 C 0.7074(7) 0.7961(6) 0.1766(6) 0.0434(15) Uani 1 1 d . . . . .
C1 C 0.3041(7) 0.6718(6) 0.2081(6) 0.0443(16) Uani 1 1 d . . . . .
C42 C 0.5951(7) 0.9859(6) 0.6375(6) 0.0467(17) Uani 1 1 d . . . . .
C10 C 0.2737(8) 0.2821(7) 0.2512(7) 0.0512(18) Uani 1 1 d . . . . .
H10 H 0.2781 0.3276 0.3167 0.061 Uiso 1 1 calc R U . . .
C41 C 0.5607(8) 1.0194(7) 0.7258(7) 0.0514(19) Uani 1 1 d . . . . .
H41 H 0.5850 1.0941 0.7693 0.062 Uiso 1 1 calc R U . . .
C17 C 0.9272(8) 0.6312(7) 0.4972(7) 0.0504(17) Uani 1 1 d . . . . .
H17 H 0.8948 0.5993 0.5358 0.060 Uiso 1 1 calc R U . . .
C36 C 0.3957(7) 0.6165(6) 0.5577(6) 0.0435(15) Uani 1 1 d . . . . .
H36 H 0.3748 0.5420 0.5148 0.052 Uiso 1 1 calc R U . . .
C19 C 1.0980(8) 0.6827(7) 0.4550(7) 0.0537(19) Uani 1 1 d . . . . .
H19 H 1.1808 0.6841 0.4619 0.064 Uiso 1 1 calc R U . . .
C40 C 0.4947(8) 0.9456(7) 0.7467(6) 0.0494(17) Uani 1 1 d . . . . .
H40 H 0.4732 0.9695 0.8045 0.059 Uiso 1 1 calc R U . . .
C29 C 0.3463(7) 0.5693(6) -0.1181(6) 0.0439(16) Uani 1 1 d . . . . .
C39 C 0.4568(7) 0.8328(7) 0.6840(6) 0.0467(16) Uani 1 1 d . . . . .
C44 C 0.6862(8) 1.0176(7) 0.5253(7) 0.0493(17) Uani 1 1 d . . . . .
H44 H 0.7339 1.0657 0.5078 0.059 Uiso 1 1 calc R U . . .
C15 C 0.7216(8) 0.6663(6) 0.4148(7) 0.0470(17) Uani 1 1 d . . . . .
C16 C 0.8520(7) 0.6738(6) 0.4293(6) 0.0431(15) Uani 1 1 d . . . . .
C43 C 0.6628(8) 1.0578(7) 0.6122(7) 0.0496(17) Uani 1 1 d . . . . .
H43 H 0.6922 1.1332 0.6541 0.059 Uiso 1 1 calc R U . . .
C30 C 0.2936(7) 0.6653(6) -0.1161(6) 0.0420(15) Uani 1 1 d . . . . .
C14 C 0.3237(8) 0.2571(7) 0.1023(6) 0.0492(17) Uani 1 1 d . . . . .
H14 H 0.3617 0.2860 0.0651 0.059 Uiso 1 1 calc R U . . .
C31 C 0.1760(8) 0.6493(7) -0.1963(6) 0.0454(16) Uani 1 1 d . . . . .
H31 H 0.1309 0.5793 -0.2496 0.055 Uiso 1 1 calc R U . . .
C46 C 0.5552(7) 0.8744(6) 0.5747(6) 0.0429(15) Uani 1 1 d . . . . .
C24 C 0.8175(8) 0.9896(7) 0.2953(7) 0.0502(17) Uani 1 1 d . . . . .
H24 H 0.7443 0.9962 0.3060 0.060 Uiso 1 1 calc R U . . .
C32 C 0.1263(8) 0.7354(7) -0.1976(7) 0.0520(18) Uani 1 1 d . . . . .
H32 H 0.0455 0.7243 -0.2508 0.062 Uiso 1 1 calc R U . . .
C27 C 1.0297(8) 0.9721(7) 0.2615(7) 0.0525(18) Uani 1 1 d . . . . .
H27 H 1.1019 0.9672 0.2487 0.063 Uiso 1 1 calc R U . . .
C12 C 0.2047(10) 0.1061(7) 0.1148(8) 0.063(2) Uani 1 1 d . . . . .
H12 H 0.1610 0.0314 0.0870 0.076 Uiso 1 1 calc R U . . .
C13 C 0.2617(9) 0.1467(7) 0.0599(7) 0.058(2) Uani 1 1 d . . . . .
H13 H 0.2583 0.1003 -0.0048 0.069 Uiso 1 1 calc R U . . .
C37 C 0.3639(7) 0.6439(7) 0.6431(6) 0.0482(17) Uani 1 1 d . . . . .
H37 H 0.3219 0.5888 0.6573 0.058 Uiso 1 1 calc R U . . .
C2 C 0.1684(8) 0.6581(6) 0.1462(6) 0.0466(17) Uani 1 1 d . . . . .
C45 C 0.6414(7) 0.9076(7) 0.4621(6) 0.0465(16) Uani 1 1 d . . . . .
H45 H 0.6557 0.8822 0.4004 0.056 Uiso 1 1 calc R U . . .
C47 C 0.4865(7) 0.7965(6) 0.5969(6) 0.0431(15) Uani 1 1 d . . . . .
C18 C 1.0488(8) 0.6348(7) 0.5089(7) 0.0534(19) Uani 1 1 d . . . . .
H18 H 1.0985 0.6040 0.5542 0.064 Uiso 1 1 calc R U . . .
C23 C 0.8170(8) 0.8921(7) 0.2257(6) 0.0467(16) Uani 1 1 d . . . . .
C5 C -0.0862(8) 0.6228(7) 0.0261(7) 0.0525(19) Uani 1 1 d . . . . .
H5 H -0.1733 0.6086 -0.0159 0.063 Uiso 1 1 calc R U . . .
C26 C 1.0302(8) 1.0670(7) 0.3333(7) 0.0543(19) Uani 1 1 d . . . . .
H26 H 1.1043 1.1259 0.3720 0.065 Uiso 1 1 calc R U . . .
C34 C 0.3096(9) 0.8552(7) -0.0429(7) 0.0549(19) Uani 1 1 d . . . . .
H34 H 0.3557 0.9259 0.0085 0.066 Uiso 1 1 calc R U . . .
C4 C -0.0467(9) 0.5923(8) 0.1120(8) 0.058(2) Uani 1 1 d . . . . .
H4 H -0.1065 0.5590 0.1305 0.070 Uiso 1 1 calc R U . . .
C28 C 0.9228(8) 0.8837(7) 0.2083(6) 0.0487(17) Uani 1 1 d . . . . .
H28 H 0.9226 0.8181 0.1603 0.058 Uiso 1 1 calc R U . . .
C20 C 1.0241(8) 0.7295(8) 0.3899(7) 0.056(2) Uani 1 1 d . . . . .
H20 H 1.0585 0.7660 0.3553 0.068 Uiso 1 1 calc R U . . .
C21 C 0.9032(8) 0.7227(7) 0.3760(7) 0.0496(18) Uani 1 1 d . . . . .
H21 H 0.8531 0.7519 0.3292 0.060 Uiso 1 1 calc R U . . .
C33 C 0.1936(9) 0.8396(7) -0.1210(7) 0.056(2) Uani 1 1 d . . . . .
H33 H 0.1592 0.8991 -0.1231 0.067 Uiso 1 1 calc R U . . .
C35 C 0.3603(8) 0.7677(6) -0.0384(7) 0.0462(16) Uani 1 1 d . . . . .
H35 H 0.4393 0.7781 0.0170 0.055 Uiso 1 1 calc R U . . .
C25 C 0.9242(9) 1.0763(7) 0.3486(7) 0.057(2) Uani 1 1 d . . . . .
H25 H 0.9242 1.1424 0.3959 0.069 Uiso 1 1 calc R U . . .
C11 C 0.2119(10) 0.1744(8) 0.2094(8) 0.062(2) Uani 1 1 d . . . . .
H11 H 0.1729 0.1458 0.2462 0.075 Uiso 1 1 calc R U . . .

loop_
_atom_site_aniso_label
_atom_site_aniso_U_11
_atom_site_aniso_U_22
_atom_site_aniso_U_33
_atom_site_aniso_U_23
_atom_site_aniso_U_13
_atom_site_aniso_U_12
Eu1 0.0423(3) 0.0423(3) 0.0353(3) 0.01671(18) 0.01753(18) 0.01496(18)
Zn1 0.0460(5) 0.0450(5) 0.0387(5) 0.0165(4) 0.0196(4) 0.0161(4)
O7 0.048(3) 0.051(3) 0.051(3) 0.023(2) 0.026(2) 0.021(2)
O8 0.055(3) 0.046(3) 0.047(3) 0.017(2) 0.025(2) 0.017(2)
O3 0.053(3) 0.046(2) 0.038(3) 0.015(2) 0.021(2) 0.016(2)
O5 0.052(3) 0.053(3) 0.044(3) 0.022(2) 0.021(2) 0.020(2)
O9 0.046(3) 0.050(3) 0.042(3) 0.018(2) 0.022(2) 0.021(2)
O4 0.058(3) 0.042(2) 0.053(3) 0.021(2) 0.029(3) 0.015(2)
O10 0.054(3) 0.049(3) 0.041(3) 0.021(2) 0.020(2) 0.021(2)
O1 0.047(3) 0.054(3) 0.044(3) 0.018(2) 0.016(2) 0.022(2)
O6 0.048(3) 0.050(3) 0.039(3) 0.017(2) 0.016(2) 0.023(2)
N1 0.048(3) 0.047(3) 0.040(3) 0.022(3) 0.020(3) 0.018(3)
O2 0.050(3) 0.059(3) 0.051(3) 0.029(3) 0.025(2) 0.023(2)
N2 0.042(3) 0.051(3) 0.042(3) 0.016(3) 0.017(2) 0.020(3)
C8 0.043(3) 0.049(4) 0.036(4) 0.021(3) 0.019(3) 0.017(3)
C38 0.050(4) 0.063(4) 0.034(4) 0.022(3) 0.019(3) 0.023(3)
C3 0.048(4) 0.057(4) 0.050(4) 0.028(4) 0.020(3) 0.020(3)
C9 0.050(4) 0.051(4) 0.043(4) 0.029(3) 0.022(3) 0.020(3)
C6 0.059(4) 0.074(5) 0.044(4) 0.030(4) 0.022(3) 0.036(4)
C7 0.051(4) 0.065(5) 0.043(4) 0.020(4) 0.021(3) 0.019(4)
C22 0.052(4) 0.049(4) 0.038(4) 0.023(3) 0.023(3) 0.014(3)
C1 0.049(4) 0.041(3) 0.044(4) 0.016(3) 0.017(3) 0.019(3)
C42 0.047(4) 0.050(4) 0.041(4) 0.017(3) 0.014(3) 0.019(3)
C10 0.059(4) 0.059(4) 0.046(4) 0.028(4) 0.025(3) 0.020(4)
C41 0.050(4) 0.055(4) 0.046(4) 0.014(4) 0.017(3) 0.023(4)
C17 0.060(4) 0.048(4) 0.045(4) 0.020(3) 0.022(3) 0.016(4)
C36 0.043(3) 0.049(4) 0.042(4) 0.021(3) 0.017(3) 0.019(3)
C19 0.046(4) 0.055(4) 0.057(5) 0.018(4) 0.021(3) 0.016(3)
C40 0.054(4) 0.063(4) 0.043(4) 0.024(3) 0.026(3) 0.025(4)
C29 0.047(4) 0.045(4) 0.044(4) 0.018(3) 0.024(3) 0.012(3)
C39 0.043(3) 0.061(4) 0.039(4) 0.022(3) 0.017(3) 0.019(3)
C44 0.059(4) 0.045(4) 0.052(5) 0.026(3) 0.027(4) 0.017(3)
C15 0.054(4) 0.041(3) 0.046(4) 0.014(3) 0.021(3) 0.017(3)
C16 0.048(4) 0.043(3) 0.036(4) 0.013(3) 0.016(3) 0.014(3)
C43 0.052(4) 0.051(4) 0.043(4) 0.018(3) 0.015(3) 0.019(3)
C30 0.046(3) 0.053(4) 0.038(4) 0.027(3) 0.018(3) 0.025(3)
C14 0.061(4) 0.054(4) 0.037(4) 0.024(3) 0.019(3) 0.021(4)
C31 0.056(4) 0.048(4) 0.040(4) 0.022(3) 0.023(3) 0.022(3)
C46 0.041(3) 0.048(4) 0.038(4) 0.018(3) 0.012(3) 0.016(3)
C24 0.056(4) 0.050(4) 0.051(4) 0.023(3) 0.024(3) 0.017(3)
C32 0.053(4) 0.056(4) 0.049(4) 0.019(4) 0.020(3) 0.025(4)
C27 0.049(4) 0.061(4) 0.052(5) 0.030(4) 0.018(3) 0.016(4)
C12 0.071(5) 0.047(4) 0.061(5) 0.024(4) 0.015(4) 0.010(4)
C13 0.071(5) 0.047(4) 0.047(5) 0.018(3) 0.016(4) 0.018(4)
C37 0.046(4) 0.063(4) 0.042(4) 0.027(3) 0.019(3) 0.017(3)
C2 0.056(4) 0.045(4) 0.040(4) 0.013(3) 0.023(3) 0.016(3)
C45 0.049(4) 0.053(4) 0.046(4) 0.025(3) 0.020(3) 0.024(3)
C47 0.043(3) 0.048(4) 0.041(4) 0.021(3) 0.016(3) 0.016(3)
C18 0.051(4) 0.054(4) 0.057(5) 0.025(4) 0.019(4) 0.023(3)
C23 0.054(4) 0.052(4) 0.038(4) 0.023(3) 0.018(3) 0.019(3)
C5 0.047(4) 0.057(4) 0.053(5) 0.020(4) 0.017(3) 0.024(3)
C26 0.055(4) 0.051(4) 0.050(5) 0.021(4) 0.017(4) 0.008(4)
C34 0.073(5) 0.048(4) 0.046(4) 0.017(3) 0.027(4) 0.022(4)
C4 0.057(5) 0.061(5) 0.066(6) 0.030(4) 0.030(4) 0.022(4)
C28 0.057(4) 0.052(4) 0.043(4) 0.022(3) 0.023(3) 0.016(3)
C20 0.054(4) 0.073(5) 0.046(4) 0.024(4) 0.023(4) 0.018(4)
C21 0.049(4) 0.057(4) 0.043(4) 0.023(3) 0.015(3) 0.020(3)
C33 0.068(5) 0.056(4) 0.050(5) 0.022(4) 0.026(4) 0.032(4)
C35 0.052(4) 0.048(4) 0.045(4) 0.022(3) 0.022(3) 0.017(3)
C25 0.065(5) 0.054(4) 0.051(5) 0.017(4) 0.026(4) 0.013(4)
C11 0.068(5) 0.063(5) 0.058(5) 0.031(4) 0.025(4) 0.012(4)

loop_
_atom_type_symbol
_atom_type_description
_atom_type_scat_dispersion_real
_atom_type_scat_dispersion_imag
_atom_type_scat_source
C C 0.0181 0.0091 'International Tables Vol C Tables 4.2.6.8 and 6.1.1.4'
H H 0.0000 0.0000 'International Tables Vol C Tables 4.2.6.8 and 6.1.1.4'
Eu Eu -8.9294 11.1857 'International Tables Vol C Tables 4.2.6.8 and 6.1.1.4'
N N 0.0311 0.0180 'International Tables Vol C Tables 4.2.6.8 and 6.1.1.4'
O O 0.0492 0.0322 'International Tables Vol C Tables 4.2.6.8 and 6.1.1.4'
Zn Zn -1.5491 0.6778 'International Tables Vol C Tables 4.2.6.8 and 6.1.1.4'

loop_
_geom_angle_atom_site_label_1
_geom_angle_atom_site_label_2
_geom_angle_atom_site_label_3
_geom_angle
_geom_angle_site_symmetry_1
_geom_angle_site_symmetry_3
_geom_angle_publ_flag
O7 Eu1 O9 137.28(17) . 2_665 ?
O7 Eu1 O10 121.66(18) . 2_665 ?
O8 Eu1 O7 53.79(17) . . ?
O8 Eu1 O9 85.60(17) . 2_665 ?
O8 Eu1 O10 79.03(19) . 2_665 ?
O9 Eu1 O7 92.01(19) . . ?
O9 Eu1 O8 83.56(19) . . ?
O9 Eu1 O9 68.2(2) . 2_665 ?
O9 Eu1 O10 117.01(17) . 2_665 ?
O9 Eu1 O6 169.36(19) . . ?
O4 Eu1 O7 144.88(18) . . ?
O4 Eu1 O8 156.5(2) . . ?
O4 Eu1 O9 105.1(2) . . ?
O4 Eu1 O9 77.83(18) . 2_665 ?
O4 Eu1 O10 77.61(19) . 2_665 ?
O4 Eu1 O6 81.6(2) . . ?
O10 Eu1 O9 50.53(17) 2_665 2_665 ?
O6 Eu1 O7 78.07(19) . . ?
O6 Eu1 O8 93.44(19) . . ?
O6 Eu1 O9 121.83(17) . 2_665 ?
O6 Eu1 O10 72.16(17) . 2_665 ?
O2 Eu1 O7 74.18(19) . . ?
O2 Eu1 O8 126.2(2) . . ?
O2 Eu1 O9 85.70(18) . . ?
O2 Eu1 O9 136.95(19) . 2_665 ?
O2 Eu1 O4 76.8(2) . . ?
O2 Eu1 O10 149.47(19) . 2_665 ?
O2 Eu1 O6 87.88(19) . . ?
O3 Zn1 O5 90.8(2) . . ?
O3 Zn1 O6 101.2(2) . . ?
O3 Zn1 N1 97.2(2) . . ?
O3 Zn1 N2 174.7(2) . . ?
O5 Zn1 O6 58.4(2) . . ?
O1 Zn1 O3 89.2(2) . . ?
O1 Zn1 O5 165.2(2) . . ?
O1 Zn1 O6 107.1(2) . . ?
O1 Zn1 N1 97.3(2) . . ?
O1 Zn1 N2 93.3(2) . . ?
N1 Zn1 O5 97.4(2) . . ?
N1 Zn1 O6 149.5(2) . . ?
N1 Zn1 N2 77.9(3) . . ?
N2 Zn1 O5 87.9(2) . . ?
N2 Zn1 O6 82.5(2) . . ?
C22 O7 Eu1 91.9(4) . . ?
C22 O8 Eu1 92.6(4) . . ?
C8 O3 Zn1 122.6(5) . . ?
C15 O5 Zn1 94.1(5) . . ?
Eu1 O9 Eu1 111.8(2) . 2_665 ?
C29 O9 Eu1 89.7(4) . 2_665 ?
C29 O9 Eu1 155.5(5) . . ?
C8 O4 Eu1 153.1(5) . . ?
C29 O10 Eu1 98.7(5) . 2_665 ?
C1 O1 Zn1 130.4(5) . . ?
Zn1 O6 Eu1 108.5(2) . . ?
C15 O6 Eu1 141.7(5) . . ?
C15 O6 Zn1 87.4(5) . . ?
C36 N1 Zn1 127.5(5) . . ?
C36 N1 C47 118.4(7) . . ?
C47 N1 Zn1 114.1(5) . . ?
C1 O2 Eu1 139.0(5) . . ?
C46 N2 Zn1 112.3(5) . . ?
C45 N2 Zn1 128.3(5) . . ?
C45 N2 C46 119.3(6) . . ?
O3 C8 C9 118.2(6) . . ?
O4 C8 O3 124.6(7) . . ?
O4 C8 C9 117.3(6) . . ?
C39 C38 H38 120.1 . . ?
C37 C38 H38 120.1 . . ?
C37 C38 C39 119.8(7) . . ?
C2 C3 H3 119.4 . . ?
C4 C3 H3 119.4 . . ?
C4 C3 C2 121.2(9) . . ?
C10 C9 C8 120.7(7) . . ?
C14 C9 C8 120.5(7) . . ?
C14 C9 C10 118.8(7) . . ?
C7 C6 H6 119.9 . . ?
C5 C6 H6 119.9 . . ?
C5 C6 C7 120.1(8) . . ?
C6 C7 H7 120.2 . . ?
C2 C7 C6 119.5(8) . . ?
C2 C7 H7 120.2 . . ?
O7 C22 O8 118.5(7) . . ?
O7 C22 C23 120.9(7) . . ?
O8 C22 C23 120.5(7) . . ?
O1 C1 O2 124.9(7) . . ?
O1 C1 C2 116.9(7) . . ?
O2 C1 C2 118.2(7) . . ?
C43 C42 C41 123.5(7) . . ?
C43 C42 C46 119.2(7) . . ?
C46 C42 C41 117.2(8) . . ?
C9 C10 H10 120.1 . . ?
C11 C10 C9 119.8(8) . . ?
C11 C10 H10 120.1 . . ?
C42 C41 H41 119.6 . . ?
C40 C41 C42 120.8(8) . . ?
C40 C41 H41 119.6 . . ?
C16 C17 H17 119.7 . . ?
C18 C17 H17 119.7 . . ?
C18 C17 C16 120.6(8) . . ?
N1 C36 H36 118.5 . . ?
N1 C36 C37 123.0(7) . . ?
C37 C36 H36 118.5 . . ?
C18 C19 H19 120.5 . . ?
C18 C19 C20 119.1(8) . . ?
C20 C19 H19 120.5 . . ?
C41 C40 H40 119.2 . . ?
C41 C40 C39 121.5(7) . . ?
C39 C40 H40 119.2 . . ?
O9 C29 Eu1 64.5(4) . 2_665 ?
O9 C29 C30 120.6(7) . . ?
O10 C29 Eu1 56.5(4) . 2_665 ?
O10 C29 O9 120.6(7) . . ?
O10 C29 C30 118.7(7) . . ?
C30 C29 Eu1 170.6(5) . 2_665 ?
C40 C39 C38 124.0(7) . . ?
C47 C39 C38 116.2(7) . . ?
C47 C39 C40 119.7(8) . . ?
C43 C44 H44 119.4 . . ?
C43 C44 C45 121.2(8) . . ?
C45 C44 H44 119.4 . . ?
O5 C15 O6 120.0(7) . . ?
O5 C15 C16 120.5(8) . . ?
O6 C15 C16 119.5(8) . . ?
C17 C16 C15 120.1(8) . . ?
C21 C16 C17 118.4(7) . . ?
C21 C16 C15 121.4(7) . . ?
C42 C43 H43 120.8 . . ?
C44 C43 C42 118.5(7) . . ?
C44 C43 H43 120.8 . . ?
C31 C30 C29 118.1(7) . . ?
C35 C30 C29 121.4(7) . . ?
C35 C30 C31 120.5(7) . . ?
C9 C14 H14 119.2 . . ?
C9 C14 C13 121.5(8) . . ?
C13 C14 H14 119.2 . . ?
C30 C31 H31 120.2 . . ?
C32 C31 C30 119.5(8) . . ?
C32 C31 H31 120.2 . . ?
N2 C46 C42 120.9(8) . . ?
N2 C46 C47 117.1(7) . . ?
C42 C46 C47 122.0(7) . . ?
C23 C24 H24 119.9 . . ?
C25 C24 H24 119.9 . . ?
C25 C24 C23 120.2(8) . . ?
C31 C32 H32 119.7 . . ?
C31 C32 C33 120.6(8) . . ?
C33 C32 H32 119.7 . . ?
C26 C27 H27 120.1 . . ?
C26 C27 C28 119.8(8) . . ?
C28 C27 H27 120.1 . . ?
C13 C12 H12 120.0 . . ?
C11 C12 H12 120.0 . . ?
C11 C12 C13 120.1(8) . . ?
C14 C13 H13 120.8 . . ?
C12 C13 C14 118.4(8) . . ?
C12 C13 H13 120.8 . . ?
C38 C37 C36 119.6(8) . . ?
C38 C37 H37 120.2 . . ?
C36 C37 H37 120.2 . . ?
C3 C2 C7 118.7(8) . . ?
C3 C2 C1 120.6(8) . . ?
C7 C2 C1 120.7(8) . . ?
N2 C45 C44 120.8(7) . . ?
N2 C45 H45 119.6 . . ?
C44 C45 H45 119.6 . . ?
N1 C47 C39 123.0(7) . . ?
N1 C47 C46 118.4(7) . . ?
C39 C47 C46 118.6(7) . . ?
C17 C18 H18 119.8 . . ?
C19 C18 C17 120.3(8) . . ?
C19 C18 H18 119.8 . . ?
C24 C23 C22 120.2(7) . . ?
C28 C23 C22 120.0(7) . . ?
C28 C23 C24 119.7(8) . . ?
C6 C5 H5 120.0 . . ?
C6 C5 C4 120.1(8) . . ?
C4 C5 H5 120.0 . . ?
C27 C26 H26 119.8 . . ?
C25 C26 C27 120.4(8) . . ?
C25 C26 H26 119.8 . . ?
C33 C34 H34 119.7 . . ?
C33 C34 C35 120.5(8) . . ?
C35 C34 H34 119.7 . . ?
C3 C4 C5 120.2(9) . . ?
C3 C4 H4 119.9 . . ?
C5 C4 H4 119.9 . . ?
C27 C28 H28 120.1 . . ?
C23 C28 C27 119.8(8) . . ?
C23 C28 H28 120.1 . . ?
C19 C20 H20 119.8 . . ?
C21 C20 C19 120.3(9) . . ?
C21 C20 H20 119.8 . . ?
C16 C21 H21 119.4 . . ?
C20 C21 C16 121.1(8) . . ?
C20 C21 H21 119.4 . . ?
C32 C33 H33 120.2 . . ?
C34 C33 C32 119.7(8) . . ?
C34 C33 H33 120.2 . . ?
C30 C35 C34 119.1(8) . . ?
C30 C35 H35 120.5 . . ?
C34 C35 H35 120.5 . . ?
C24 C25 H25 120.0 . . ?
C26 C25 C24 120.1(8) . . ?
C26 C25 H25 120.0 . . ?
C10 C11 C12 121.3(9) . . ?
C10 C11 H11 119.3 . . ?
C12 C11 H11 119.3 . . ?

loop_
_geom_bond_atom_site_label_1
_geom_bond_atom_site_label_2
_geom_bond_distance
_geom_bond_site_symmetry_2
_geom_bond_publ_flag
Eu1 O7 2.436(6) . ?
Eu1 O8 2.414(6) . ?
Eu1 O9 2.367(5) . ?
Eu1 O9 2.637(5) 2_665 ?
Eu1 O4 2.320(5) . ?
Eu1 O10 2.462(5) 2_665 ?
Eu1 O6 2.372(5) . ?
Eu1 O2 2.314(5) . ?
Zn1 O3 2.040(5) . ?
Zn1 O5 2.186(6) . ?
Zn1 O1 2.025(5) . ?
Zn1 O6 2.313(6) . ?
Zn1 N1 2.107(6) . ?
Zn1 N2 2.177(7) . ?
O7 C22 1.269(10) . ?
O8 C22 1.283(9) . ?
O3 C8 1.269(9) . ?
O5 C15 1.252(11) . ?
O9 Eu1 2.637(5) 2_665 ?
O9 C29 1.271(10) . ?
O4 C8 1.247(9) . ?
O10 Eu1 2.462(5) 2_665 ?
O10 C29 1.240(10) . ?
O1 C1 1.254(10) . ?
O6 C15 1.286(10) . ?
N1 C36 1.323(11) . ?
N1 C47 1.366(10) . ?
O2 C1 1.261(10) . ?
N2 C46 1.371(10) . ?
N2 C45 1.344(11) . ?
C8 C9 1.490(11) . ?
C38 H38 0.9500 . ?
C38 C39 1.430(13) . ?
C38 C37 1.365(12) . ?
C3 H3 0.9500 . ?
C3 C2 1.383(12) . ?
C3 C4 1.372(13) . ?
C9 C10 1.406(11) . ?
C9 C14 1.381(12) . ?
C6 H6 0.9500 . ?
C6 C7 1.402(12) . ?
C6 C5 1.374(14) . ?
C7 H7 0.9500 . ?
C7 C2 1.399(13) . ?
C22 C23 1.478(12) . ?
C1 C2 1.490(11) . ?
C42 C41 1.459(12) . ?
C42 C43 1.387(13) . ?
C42 C46 1.409(11) . ?
C10 H10 0.9500 . ?
C10 C11 1.363(14) . ?
C41 H41 0.9500 . ?
C41 C40 1.350(13) . ?
C17 H17 0.9500 . ?
C17 C16 1.394(12) . ?
C17 C18 1.387(13) . ?
C36 H36 0.9500 . ?
C36 C37 1.395(11) . ?
C19 H19 0.9500 . ?
C19 C18 1.380(14) . ?
C19 C20 1.402(14) . ?
C40 H40 0.9500 . ?
C40 C39 1.424(12) . ?
C29 Eu1 2.920(8) 2_665 ?
C29 C30 1.506(11) . ?
C39 C47 1.411(11) . ?
C44 H44 0.9500 . ?
C44 C43 1.370(12) . ?
C44 C45 1.392(11) . ?
C15 C16 1.473(11) . ?
C16 C21 1.392(12) . ?
C43 H43 0.9500 . ?
C30 C31 1.399(11) . ?
C30 C35 1.389(11) . ?
C14 H14 0.9500 . ?
C14 C13 1.395(12) . ?
C31 H31 0.9500 . ?
C31 C32 1.370(12) . ?
C46 C47 1.420(12) . ?
C24 H24 0.9500 . ?
C24 C23 1.398(11) . ?
C24 C25 1.383(13) . ?
C32 H32 0.9500 . ?
C32 C33 1.402(12) . ?
C27 H27 0.9500 . ?
C27 C26 1.389(13) . ?
C27 C28 1.396(13) . ?
C12 H12 0.9500 . ?
C12 C13 1.395(15) . ?
C12 C11 1.381(15) . ?
C13 H13 0.9500 . ?
C37 H37 0.9500 . ?
C45 H45 0.9500 . ?
C18 H18 0.9500 . ?
C23 C28 1.385(12) . ?
C5 H5 0.9500 . ?
C5 C4 1.376(14) . ?
C26 H26 0.9500 . ?
C26 C25 1.375(14) . ?
C34 H34 0.9500 . ?
C34 C33 1.374(14) . ?
C34 C35 1.400(12) . ?
C4 H4 0.9500 . ?
C28 H28 0.9500 . ?
C20 H20 0.9500 . ?
C20 C21 1.364(13) . ?
C21 H21 0.9500 . ?
C33 H33 0.9500 . ?
C35 H35 0.9500 . ?
C25 H25 0.9500 . ?
C11 H11 0.9500 . ?

loop_
_geom_torsion_atom_site_label_1
_geom_torsion_atom_site_label_2
_geom_torsion_atom_site_label_3
_geom_torsion_atom_site_label_4
_geom_torsion
_geom_torsion_site_symmetry_1
_geom_torsion_site_symmetry_2
_geom_torsion_site_symmetry_3
_geom_torsion_site_symmetry_4
_geom_torsion_publ_flag
Eu1 O7 C22 O8 17.7(7) . . . . ?
Eu1 O7 C22 C23 -158.2(7) . . . . ?
Eu1 O8 C22 O7 -17.9(7) . . . . ?
Eu1 O8 C22 C23 158.0(6) . . . . ?
Eu1 O9 C29 Eu1 -151.9(12) . . . 2_665 ?
Eu1 O9 C29 O10 6.5(7) 2_665 . . . ?
Eu1 O9 C29 O10 -145.4(9) . . . . ?
Eu1 O9 C29 C30 -171.0(6) 2_665 . . . ?
Eu1 O9 C29 C30 37.1(16) . . . . ?
Eu1 O4 C8 O3 12.8(16) . . . . ?
Eu1 O4 C8 C9 -165.6(8) . . . . ?
Eu1 O10 C29 O9 -7.1(8) 2_665 . . . ?
Eu1 O10 C29 C30 170.5(6) 2_665 . . . ?
Eu1 O6 C15 O5 -114.1(8) . . . . ?
Eu1 O6 C15 C16 66.5(11) . . . . ?
Eu1 O2 C1 O1 43.5(12) . . . . ?
Eu1 O2 C1 C2 -137.0(6) . . . . ?
Zn1 O3 C8 O4 8.7(10) . . . . ?
Zn1 O3 C8 C9 -173.0(5) . . . . ?
Zn1 O5 C15 O6 -3.1(7) . . . . ?
Zn1 O5 C15 C16 176.3(6) . . . . ?
Zn1 O1 C1 O2 -16.1(11) . . . . ?
Zn1 O1 C1 C2 164.4(5) . . . . ?
Zn1 O6 C15 O5 2.9(7) . . . . ?
Zn1 O6 C15 C16 -176.5(6) . . . . ?
Zn1 N1 C36 C37 -176.0(6) . . . . ?
Zn1 N1 C47 C39 175.2(6) . . . . ?
Zn1 N1 C47 C46 -5.7(8) . . . . ?
Zn1 N2 C46 C42 -177.4(5) . . . . ?
Zn1 N2 C46 C47 0.7(8) . . . . ?
Zn1 N2 C45 C44 179.8(6) . . . . ?
O7 C22 C23 C24 8.7(12) . . . . ?
O7 C22 C23 C28 -175.5(7) . . . . ?
O8 C22 C23 C24 -167.2(8) . . . . ?
O8 C22 C23 C28 8.6(12) . . . . ?
O3 C8 C9 C10 13.0(11) . . . . ?
O3 C8 C9 C14 -166.9(7) . . . . ?
O5 C15 C16 C17 15.7(11) . . . . ?
O5 C15 C16 C21 -164.5(7) . . . . ?
O9 C29 C30 C31 -160.4(7) . . . . ?
O9 C29 C30 C35 21.0(11) . . . . ?
O4 C8 C9 C10 -168.5(7) . . . . ?
O4 C8 C9 C14 11.5(11) . . . . ?
O10 C29 C30 C31 22.0(11) . . . . ?
O10 C29 C30 C35 -156.6(7) . . . . ?
O1 C1 C2 C3 -26.4(10) . . . . ?
O1 C1 C2 C7 155.7(7) . . . . ?
O6 C15 C16 C17 -164.9(7) . . . . ?
O6 C15 C16 C21 14.9(11) . . . . ?
N1 C36 C37 C38 -0.4(12) . . . . ?
O2 C1 C2 C3 154.0(7) . . . . ?
O2 C1 C2 C7 -23.8(10) . . . . ?
N2 C46 C47 N1 3.3(10) . . . . ?
N2 C46 C47 C39 -177.5(6) . . . . ?
C8 C9 C10 C11 179.8(8) . . . . ?
C8 C9 C14 C13 179.5(8) . . . . ?
C38 C39 C47 N1 2.5(11) . . . . ?
C38 C39 C47 C46 -176.7(7) . . . . ?
C9 C10 C11 C12 0.4(15) . . . . ?
C9 C14 C13 C12 1.0(13) . . . . ?
C6 C7 C2 C3 0.1(12) . . . . ?
C6 C7 C2 C1 178.0(7) . . . . ?
C6 C5 C4 C3 -2.0(14) . . . . ?
C7 C6 C5 C4 2.8(13) . . . . ?
C22 C23 C28 C27 -174.8(8) . . . . ?
C42 C41 C40 C39 0.3(12) . . . . ?
C42 C46 C47 N1 -178.6(7) . . . . ?
C42 C46 C47 C39 0.5(11) . . . . ?
C10 C9 C14 C13 -0.4(12) . . . . ?
C41 C42 C43 C44 -177.9(8) . . . . ?
C41 C42 C46 N2 176.7(7) . . . . ?
C41 C42 C46 C47 -1.2(11) . . . . ?
C41 C40 C39 C38 176.0(8) . . . . ?
C41 C40 C39 C47 -1.0(12) . . . . ?
C17 C16 C21 C20 -0.3(12) . . . . ?
C36 N1 C47 C39 -2.8(11) . . . . ?
C36 N1 C47 C46 176.3(7) . . . . ?
C19 C20 C21 C16 2.8(13) . . . . ?
C40 C39 C47 N1 179.7(7) . . . . ?
C40 C39 C47 C46 0.6(11) . . . . ?
C29 C30 C31 C32 -179.0(8) . . . . ?
C29 C30 C35 C34 177.1(8) . . . . ?
C39 C38 C37 C36 0.1(11) . . . . ?
C15 C16 C21 C20 179.9(8) . . . . ?
C16 C17 C18 C19 1.4(12) . . . . ?
C43 C42 C41 C40 -179.9(8) . . . . ?
C43 C42 C46 N2 -2.6(11) . . . . ?
C43 C42 C46 C47 179.5(7) . . . . ?
C43 C44 C45 N2 -2.8(12) . . . . ?
C30 C31 C32 C33 1.7(13) . . . . ?
C14 C9 C10 C11 -0.3(13) . . . . ?
C31 C30 C35 C34 -1.5(12) . . . . ?
C31 C32 C33 C34 -1.1(14) . . . . ?
C46 N2 C45 C44 1.6(11) . . . . ?
C46 C42 C41 C40 0.8(11) . . . . ?
C46 C42 C43 C44 1.3(11) . . . . ?
C24 C23 C28 C27 1.0(12) . . . . ?
C27 C26 C25 C24 2.3(15) . . . . ?
C13 C12 C11 C10 0.1(16) . . . . ?
C37 C38 C39 C40 -178.2(8) . . . . ?
C37 C38 C39 C47 -1.1(11) . . . . ?
C2 C3 C4 C5 0.2(14) . . . . ?
C45 N2 C46 C42 1.1(10) . . . . ?
C45 N2 C46 C47 179.2(7) . . . . ?
C45 C44 C43 C42 1.3(12) . . . . ?
C47 N1 C36 C37 1.7(11) . . . . ?
C18 C17 C16 C15 178.0(7) . . . . ?
C18 C17 C16 C21 -1.8(11) . . . . ?
C18 C19 C20 C21 -3.2(13) . . . . ?
C23 C24 C25 C26 0.1(14) . . . . ?
C5 C6 C7 C2 -1.8(13) . . . . ?
C26 C27 C28 C23 1.4(13) . . . . ?
C4 C3 C2 C7 0.7(12) . . . . ?
C4 C3 C2 C1 -177.2(8) . . . . ?
C28 C27 C26 C25 -3.0(14) . . . . ?
C20 C19 C18 C17 1.2(13) . . . . ?
C33 C34 C35 C30 2.1(13) . . . . ?
C35 C30 C31 C32 -0.4(12) . . . . ?
C35 C34 C33 C32 -0.8(14) . . . . ?
C25 C24 C23 C22 174.1(8) . . . . ?
C25 C24 C23 C28 -1.7(13) . . . . ?
C11 C12 C13 C14 -0.9(15) . . . . ?
